data_7013929
loop_
_publ_author_name
'Jain, Sneh L.'
'Bhattacharyya, Pravat'
'Milton, Heather L.'
'Slawin, Alexandra M. Z.'
'Crayston, Joe A.'
'Woollins, J. Derek'

_publ_section_title
;
 New pyridine carboxamide ligands and their complexation to copper(II).
 X-Ray crystal structures of mono-, di, tri- and tetranuclear copper
 complexes.
;
_journal_issue 6
_journal_name_full 'Dalton transactions (Cambridge, England : 2003)'
_journal_page_first 862
_journal_page_last 871
_journal_paper_doi 10.1039/b316519a
_journal_year 2004
_chemical_formula_moiety 'C34 H26 Cu2 N10 O6.2[H2 O]'
_chemical_formula_sum 'C34 H30 Cu2 N10 O8'
_chemical_formula_weight 833.76
_chemical_name_systematic
;
?
;
_space_group_IT_number 15
_symmetry_cell_setting monoclinic
_symmetry_space_group_name_Hall '-C 2yc'
_symmetry_space_group_name_H-M 'C 1 2/c 1'
_atom_sites_solution_hydrogens geom
_atom_sites_solution_primary direct
_atom_sites_solution_secondary difmap
_audit_creation_method SHELXL-97
_cell_angle_alpha 90.00
_cell_angle_beta 93.094(5)
_cell_angle_gamma 90.00
_cell_formula_units_Z 4
_cell_length_a 18.377(4)
_cell_length_b 8.9474(15)
_cell_length_c 19.422(3)
_cell_measurement_reflns_used 53
_cell_measurement_temperature 125(2)
_cell_measurement_theta_max 28
_cell_measurement_theta_min 12
_cell_volume 3188.8(10)
_computing_cell_refinement 'Bruker SMART'
_computing_data_collection 'Bruker SMART'
_computing_data_reduction 'Bruker SHELXTL'
_computing_molecular_graphics 'Bruker SHELXTL'
_computing_publication_material 'Bruker SHELXTL'
_computing_structure_refinement 'SHELXL-97 (Sheldrick, 1997)'
_computing_structure_solution 'SHELXS-97 (Sheldrick, 1990)'
_diffrn_ambient_temperature 125(2)
_diffrn_measured_fraction_theta_full 0.977
_diffrn_measured_fraction_theta_max 0.977
_diffrn_measurement_device_type 'CCD area detector'
_diffrn_measurement_method 'phi and omega scans'
_diffrn_radiation_monochromator graphite
_diffrn_radiation_source 'fine-focus sealed tube'
_diffrn_radiation_type MoK\a
_diffrn_radiation_wavelength 0.71073
_diffrn_reflns_av_R_equivalents 0.0595
_diffrn_reflns_av_sigmaI/netI 0.0577
_diffrn_reflns_limit_h_max 20
_diffrn_reflns_limit_h_min -20
_diffrn_reflns_limit_k_max 9
_diffrn_reflns_limit_k_min -9
_diffrn_reflns_limit_l_max 19
_diffrn_reflns_limit_l_min -21
_diffrn_reflns_number 7579
_diffrn_reflns_theta_full 23.30
_diffrn_reflns_theta_max 23.30
_diffrn_reflns_theta_min 2.22
_exptl_absorpt_coefficient_mu 1.408
_exptl_absorpt_correction_T_max 1.000000
_exptl_absorpt_correction_T_min 0.53271
_exptl_absorpt_correction_type multi-scan
_exptl_crystal_colour blue
_exptl_crystal_density_diffrn 1.737
_exptl_crystal_density_method 'not measured'
_exptl_crystal_description prism
_exptl_crystal_F_000 1704
_exptl_crystal_size_max 0.20
_exptl_crystal_size_mid 0.15
_exptl_crystal_size_min 0.06
_refine_diff_density_max 0.816
_refine_diff_density_min -0.553
_refine_diff_density_rms 0.104
_refine_ls_extinction_coef -
_refine_ls_extinction_method none
_refine_ls_goodness_of_fit_ref 1.049
_refine_ls_hydrogen_treatment mixed
_refine_ls_matrix_type full
_refine_ls_number_parameters 241
_refine_ls_number_reflns 2249
_refine_ls_number_restraints 0
_refine_ls_restrained_S_all 1.049
_refine_ls_R_factor_all 0.0611
_refine_ls_R_factor_gt 0.0496
_refine_ls_shift/su_max 0.001
_refine_ls_shift/su_mean 0.000
_refine_ls_structure_factor_coef Fsqd
_refine_ls_weighting_details 'calc w=1/[\s^2^(Fo^2^)+(0.0724P)^2^+11.4952P] where P=(Fo^2^+2Fc^2^)/3'
_refine_ls_weighting_scheme calc
_refine_ls_wR_factor_gt 0.1248
_refine_ls_wR_factor_ref 0.1325
_reflns_number_gt 1873
_reflns_number_total 2249
_reflns_threshold_expression >2sigma(I)
_cod_data_source_file b316519a.txt
_cod_data_source_block 5
_cod_depositor_comments
;
The following automatic conversions were performed:
'_symmetry_cell_setting' value 'Monoclinic' changed to 'monoclinic'
according to '/home/saulius/struct/CIF-dictionaries/cif_core.dic'
dictionary named 'cif_core.dic' version 2.4.1 from
2010-06-29.

'_exptl_absorpt_correction_type' value 'MULTISCAN' changed to
'multi-scan' according to
'/home/saulius/struct/CIF-dictionaries/cif_core.dic' dictionary named
'cif_core.dic' version 2.4.1 from 2010-06-29.

Automatic conversion script
Id: cif_fix_enum 1527 2010-12-29 10:47:43Z saulius 
;
_cod_original_sg_symbol_H-M C2/c
_cod_database_code 7013929

loop_
_symmetry_equiv_pos_as_xyz
'x, y, z'
'-x, y, -z+1/2'
'x+1/2, y+1/2, z'
'-x+1/2, y+1/2, -z+1/2'
'-x, -y, -z'
'x, -y, z-1/2'
'-x+1/2, -y+1/2, -z'
'x+1/2, -y+1/2, z-1/2'

loop_
_atom_site_label
_atom_site_type_symbol
_atom_site_fract_x
_atom_site_fract_y
_atom_site_fract_z
_atom_site_U_iso_or_equiv
_atom_site_adp_type
_atom_site_occupancy
_atom_site_symmetry_multiplicity
_atom_site_calc_flag
_atom_site_refinement_flags
_atom_site_disorder_assembly
_atom_site_disorder_group
Cu1 Cu 0.98409(3) 0.01230(6) 0.34142(3) 0.0185(3) Uani 1 1 d . . .
N1 N 0.9508(2) 0.1841(4) 0.17494(19) 0.0190(9) Uani 1 1 d . . .
C2 C 0.8996(2) 0.1625(5) 0.2203(2) 0.0170(10) Uani 1 1 d . . .
C3 C 0.8450(2) 0.2558(4) 0.2305(2) 0.0078(8) Uani 1 1 d . . .
H3A H 0.8099 0.2350 0.2633 0.009 Uiso 1 1 calc R . .
C4 C 0.8417(2) 0.3806(5) 0.1923(2) 0.0239(11) Uani 1 1 d . . .
H4A H 0.8026 0.4485 0.1976 0.029 Uiso 1 1 calc R . .
C5 C 0.8931(3) 0.4139(6) 0.1454(3) 0.0287(12) Uani 1 1 d . . .
H5A H 0.8911 0.5042 0.1197 0.034 Uiso 1 1 calc R . .
C6 C 0.9479(3) 0.3097(5) 0.1376(3) 0.0265(11) Uani 1 1 d . . .
H6A H 0.9838 0.3279 0.1052 0.032 Uiso 1 1 calc R . .
N7 N 0.9084(2) 0.0337(4) 0.26068(19) 0.0180(8) Uani 1 1 d . . .
O8 O 0.79825(17) -0.0688(4) 0.22095(16) 0.0242(8) Uani 1 1 d . . .
C8 C 0.8551(2) -0.0675(5) 0.2587(2) 0.0190(10) Uani 1 1 d . . .
C9 C 0.8717(2) -0.1975(5) 0.3075(2) 0.0196(10) Uani 1 1 d . . .
N10 N 0.9329(2) -0.1753(4) 0.34701(19) 0.0209(9) Uani 1 1 d . . .
C11 C 0.9574(3) -0.2766(5) 0.3933(2) 0.0208(11) Uani 1 1 d . . .
C12 C 0.9215(3) -0.4095(5) 0.4013(2) 0.0242(11) Uani 1 1 d . . .
H12A H 0.9391 -0.4817 0.4339 0.029 Uiso 1 1 calc R . .
C13 C 0.8581(3) -0.4351(6) 0.3598(2) 0.0247(11) Uani 1 1 d . . .
H13A H 0.8323 -0.5265 0.3638 0.030 Uiso 1 1 calc R . .
C14 C 0.8324(3) -0.3270(5) 0.3125(2) 0.0237(11) Uani 1 1 d . . .
H14A H 0.7890 -0.3428 0.2846 0.028 Uiso 1 1 calc R . .
O15 O 1.05362(18) -0.3111(4) 0.47845(16) 0.0278(8) Uani 1 1 d . . .
C15 C 1.0270(3) -0.2276(6) 0.4319(2) 0.0235(11) Uani 1 1 d . . .
N16 N 1.0498(2) -0.0947(4) 0.41233(19) 0.0226(9) Uani 1 1 d . . .
C17 C 1.1161(3) -0.0409(7) 0.4449(3) 0.0355(14) Uani 1 1 d . . .
N18 N 1.1105(3) 0.0927(6) 0.4723(3) 0.0479(13) Uani 1 1 d . . .
C19 C 1.1707(4) 0.1411(9) 0.5064(4) 0.062(2) Uani 1 1 d . . .
H19A H 1.1696 0.2364 0.5278 0.075 Uiso 1 1 calc R . .
C20 C 1.2333(4) 0.0616(11) 0.5122(4) 0.071(2) Uani 1 1 d . . .
H20A H 1.2747 0.0985 0.5382 0.085 Uiso 1 1 calc R . .
C21 C 1.2352(4) -0.0706(8) 0.4802(3) 0.0513(17) Uani 1 1 d . . .
H21A H 1.2788 -0.1276 0.4827 0.062 Uiso 1 1 calc R . .
C22 C 1.17578(12) -0.1242(3) 0.44435(11) 0.0284(12) Uani 1 1 d . . .
H22A H 1.1767 -0.2163 0.4201 0.034 Uiso 1 1 calc R . .
O30 O 0.90874(12) 0.1587(3) 0.40192(11) 0.0321(9) Uani 1 1 d R . .
H30A H 0.91478(12) 0.2078(3) 0.44696(11) 0.052(18) Uiso 1 1 d R . .
H30B H 0.85724(12) 0.1642(3) 0.38613(11) 0.06(2) Uiso 1 1 d R . .
O31 O 0.73617(12) -0.3247(3) 0.14427(11) 0.0336(9) Uani 1 1 d R . .
H31A H 0.75682(12) -0.2389(3) 0.16991(11) 0.040 Uiso 1 1 d R . .
H31B H 0.74589(12) -0.4129(3) 0.17325(11) 0.040 Uiso 1 1 d R . .

loop_
_atom_site_aniso_label
_atom_site_aniso_U_11
_atom_site_aniso_U_22
_atom_site_aniso_U_33
_atom_site_aniso_U_23
_atom_site_aniso_U_13
_atom_site_aniso_U_12
Cu1 0.0195(4) 0.0219(4) 0.0137(4) 0.0022(2) -0.0040(2) -0.0027(2)
N1 0.0184(19) 0.024(2) 0.014(2) 0.0036(16) -0.0042(16) -0.0021(17)
C2 0.017(2) 0.019(3) 0.014(2) -0.0012(18) -0.0068(19) -0.0039(19)
C3 0.008(2) 0.009(2) 0.007(2) 0.0013(17) -0.0003(15) 0.0011(17)
C4 0.020(2) 0.022(3) 0.029(3) -0.002(2) -0.004(2) 0.004(2)
C5 0.033(3) 0.024(3) 0.030(3) 0.010(2) -0.002(2) -0.002(2)
C6 0.023(3) 0.027(3) 0.029(3) 0.007(2) 0.001(2) 0.002(2)
N7 0.020(2) 0.019(2) 0.015(2) 0.0023(16) -0.0012(16) -0.0022(17)
O8 0.0233(18) 0.0251(19) 0.0229(18) 0.0023(14) -0.0100(15) 0.0001(14)
C8 0.022(3) 0.024(3) 0.011(2) -0.0025(19) 0.0003(19) 0.002(2)
C9 0.018(2) 0.027(3) 0.014(2) 0.0004(19) -0.0007(19) 0.000(2)
N10 0.022(2) 0.027(2) 0.014(2) 0.0011(17) -0.0006(16) -0.0003(18)
C11 0.027(3) 0.023(3) 0.012(2) -0.0005(19) -0.0005(19) 0.004(2)
C12 0.035(3) 0.017(3) 0.020(3) 0.0037(19) -0.001(2) 0.001(2)
C13 0.031(3) 0.021(3) 0.022(3) -0.001(2) -0.001(2) -0.004(2)
C14 0.025(2) 0.025(3) 0.021(3) -0.005(2) -0.004(2) 0.001(2)
O15 0.036(2) 0.030(2) 0.0157(18) 0.0032(15) -0.0092(15) 0.0012(16)
C15 0.026(3) 0.028(3) 0.015(2) 0.000(2) -0.002(2) 0.004(2)
N16 0.024(2) 0.024(2) 0.018(2) 0.0059(17) -0.0080(16) -0.0051(18)
C17 0.039(3) 0.052(4) 0.016(3) 0.006(3) -0.001(2) -0.004(3)
N18 0.039(3) 0.056(4) 0.048(3) -0.020(3) -0.002(2) -0.004(3)
C19 0.043(4) 0.086(6) 0.058(5) -0.036(4) 0.000(3) -0.007(4)
C20 0.035(4) 0.115(7) 0.061(5) -0.027(5) -0.010(3) -0.009(4)
C21 0.048(4) 0.072(5) 0.033(4) 0.012(3) -0.003(3) 0.006(3)
C22 0.026(3) 0.030(3) 0.028(3) 0.002(2) -0.015(2) 0.007(2)
O30 0.0279(19) 0.047(2) 0.0215(19) -0.0105(16) -0.0015(15) -0.0009(17)
O31 0.044(2) 0.036(2) 0.0200(19) -0.0017(15) -0.0094(16) 0.0033(17)

loop_
_atom_type_symbol
_atom_type_description
_atom_type_scat_dispersion_real
_atom_type_scat_dispersion_imag
_atom_type_scat_source
C C 0.0033 0.0016 'International Tables Vol C Tables 4.2.6.8 and 6.1.1.4'
H H 0.0000 0.0000 'International Tables Vol C Tables 4.2.6.8 and 6.1.1.4'
N N 0.0061 0.0033 'International Tables Vol C Tables 4.2.6.8 and 6.1.1.4'
O O 0.0106 0.0060 'International Tables Vol C Tables 4.2.6.8 and 6.1.1.4'
Cu Cu 0.3201 1.2651 'International Tables Vol C Tables 4.2.6.8 and 6.1.1.4'

loop_
_geom_angle_atom_site_label_1
_geom_angle_atom_site_label_2
_geom_angle_atom_site_label_3
_geom_angle
_geom_angle_site_symmetry_1
_geom_angle_site_symmetry_3
_geom_angle_publ_flag
N10 Cu1 N1 169.37(16) . 2_755 ?
N10 Cu1 N16 79.93(15) . . ?
N1 Cu1 N16 97.63(15) 2_755 . ?
N10 Cu1 N7 79.13(15) . . ?
N1 Cu1 N7 101.26(15) 2_755 . ?
N16 Cu1 N7 157.12(15) . . ?
N10 Cu1 O30 99.15(13) . . ?
N1 Cu1 O30 91.47(12) 2_755 . ?
N16 Cu1 O30 106.16(13) . . ?
N7 Cu1 O30 86.25(12) . . ?
C2 N1 C6 118.0(4) . . ?
C2 N1 Cu1 116.5(3) . 2_755 ?
C6 N1 Cu1 124.9(3) . 2_755 ?
C3 C2 N1 124.8(4) . . ?
C3 C2 N7 120.0(4) . . ?
N1 C2 N7 115.1(4) . . ?
C2 C3 C4 117.0(4) . . ?
C2 C3 H3A 121.5 . . ?
C4 C3 H3A 121.5 . . ?
C3 C4 C5 122.2(4) . . ?
C3 C4 H4A 118.9 . . ?
C5 C4 H4A 118.9 . . ?
C4 C5 C6 117.0(4) . . ?
C4 C5 H5A 121.5 . . ?
C6 C5 H5A 121.5 . . ?
N1 C6 C5 121.0(4) . . ?
N1 C6 H6A 119.5 . . ?
C5 C6 H6A 119.5 . . ?
C8 N7 C2 118.7(4) . . ?
C8 N7 Cu1 115.3(3) . . ?
C2 N7 Cu1 124.1(3) . . ?
O8 C8 N7 128.1(4) . . ?
O8 C8 C9 119.6(4) . . ?
N7 C8 C9 112.2(4) . . ?
N10 C9 C14 120.9(4) . . ?
N10 C9 C8 112.2(4) . . ?
C14 C9 C8 126.9(4) . . ?
C11 N10 C9 121.7(4) . . ?
C11 N10 Cu1 118.7(3) . . ?
C9 N10 Cu1 119.5(3) . . ?
N10 C11 C12 121.1(4) . . ?
N10 C11 C15 112.5(4) . . ?
C12 C11 C15 126.4(4) . . ?
C11 C12 C13 117.9(4) . . ?
C11 C12 H12A 121.1 . . ?
C13 C12 H12A 121.1 . . ?
C14 C13 C12 120.4(5) . . ?
C14 C13 H13A 119.8 . . ?
C12 C13 H13A 119.8 . . ?
C9 C14 C13 118.1(4) . . ?
C9 C14 H14A 121.0 . . ?
C13 C14 H14A 121.0 . . ?
O15 C15 N16 128.7(5) . . ?
O15 C15 C11 118.2(4) . . ?
N16 C15 C11 113.0(4) . . ?
C15 N16 C17 117.0(4) . . ?
C15 N16 Cu1 115.7(3) . . ?
C17 N16 Cu1 127.3(3) . . ?
N18 C17 C22 126.6(5) . . ?
N18 C17 N16 113.9(5) . . ?
C22 C17 N16 119.6(5) . . ?
C17 N18 C19 114.7(6) . . ?
N18 C19 C20 123.4(7) . . ?
N18 C19 H19A 118.3 . . ?
C20 C19 H19A 118.3 . . ?
C21 C20 C19 118.0(6) . . ?
C21 C20 H20A 121.0 . . ?
C19 C20 H20A 121.0 . . ?
C20 C21 C22 120.9(6) . . ?
C20 C21 H21A 119.6 . . ?
C22 C21 H21A 119.6 . . ?
C17 C22 C21 116.3(4) . . ?
C17 C22 H22A 121.9 . . ?
C21 C22 H22A 121.9 . . ?
Cu1 O30 H30A 132.5 . . ?
Cu1 O30 H30B 118.1 . . ?
H30A O30 H30B 108.5 . . ?
H31A O31 H31B 106.6 . . ?

loop_
_geom_bond_atom_site_label_1
_geom_bond_atom_site_label_2
_geom_bond_distance
_geom_bond_site_symmetry_2
_geom_bond_publ_flag
Cu1 N10 1.930(4) . ?
Cu1 N1 1.983(4) 2_755 ?
Cu1 N16 2.023(4) . ?
Cu1 N7 2.048(4) . ?
Cu1 O30 2.278(2) . ?
N1 C2 1.338(6) . ?
N1 C6 1.338(6) . ?
N1 Cu1 1.983(4) 2_755 ?
C2 C3 1.329(6) . ?
C2 N7 1.398(6) . ?
C3 C4 1.340(6) . ?
C3 H3A 0.9500 . ?
C4 C5 1.380(7) . ?
C4 H4A 0.9500 . ?
C5 C6 1.385(7) . ?
C5 H5A 0.9500 . ?
C6 H6A 0.9500 . ?
N7 C8 1.334(6) . ?
O8 C8 1.243(5) . ?
C8 C9 1.521(6) . ?
C9 N10 1.342(6) . ?
C9 C14 1.372(7) . ?
N10 C11 1.338(6) . ?
C11 C12 1.373(7) . ?
C11 C15 1.512(7) . ?
C12 C13 1.400(7) . ?
C12 H12A 0.9500 . ?
C13 C14 1.398(7) . ?
C13 H13A 0.9500 . ?
C14 H14A 0.9500 . ?
O15 C15 1.252(6) . ?
C15 N16 1.324(6) . ?
N16 C17 1.425(7) . ?
C17 N18 1.314(8) . ?
C17 C22 1.327(6) . ?
N18 C19 1.331(8) . ?
C19 C20 1.352(10) . ?
C19 H19A 0.9500 . ?
C20 C21 1.337(11) . ?
C20 H20A 0.9500 . ?
C21 C22 1.350(7) . ?
C21 H21A 0.9500 . ?
C22 H22A 0.9500 . ?
O30 H30A 0.9801 . ?
O30 H30B 0.9802 . ?
O31 H31A 0.9800 . ?
O31 H31B 0.9799 . ?

loop_
_geom_hbond_atom_site_label_D
_geom_hbond_atom_site_label_H
_geom_hbond_atom_site_label_A
_geom_hbond_distance_DH
_geom_hbond_distance_HA
_geom_hbond_distance_DA
_geom_hbond_angle_DHA
_geom_hbond_site_symmetry_A
O30 H30A O15 0.98 1.79 2.750(4) 166.2 5_756
O30 H30B O31 0.98 1.79 2.768(4) 178.9 4_655
O31 H31A O8 0.98 1.95 2.929(4) 179.8 .
O31 H31B O8 0.98 2.65 3.493(4) 144.7 4_645

loop_
_geom_torsion_atom_site_label_1
_geom_torsion_atom_site_label_2
_geom_torsion_atom_site_label_3
_geom_torsion_atom_site_label_4
_geom_torsion
_geom_torsion_site_symmetry_1
_geom_torsion_site_symmetry_2
_geom_torsion_site_symmetry_3
_geom_torsion_site_symmetry_4
_geom_torsion_publ_flag
C6 N1 C2 C3 1.0(6) . . . . ?
Cu1 N1 C2 C3 -169.8(3) 2_755 . . . ?
C6 N1 C2 N7 -176.2(4) . . . . ?
Cu1 N1 C2 N7 13.0(5) 2_755 . . . ?
N1 C2 C3 C4 -0.2(6) . . . . ?
N7 C2 C3 C4 176.9(4) . . . . ?
C2 C3 C4 C5 -1.4(7) . . . . ?
C3 C4 C5 C6 2.0(7) . . . . ?
C2 N1 C6 C5 -0.4(7) . . . . ?
Cu1 N1 C6 C5 169.7(4) 2_755 . . . ?
C4 C5 C6 N1 -1.1(7) . . . . ?
C3 C2 N7 C8 61.0(6) . . . . ?
N1 C2 N7 C8 -121.7(4) . . . . ?
C3 C2 N7 Cu1 -102.2(4) . . . . ?
N1 C2 N7 Cu1 75.1(5) . . . . ?
N10 Cu1 N7 C8 12.1(3) . . . . ?
N1 Cu1 N7 C8 -178.7(3) 2_755 . . . ?
N16 Cu1 N7 C8 36.2(6) . . . . ?
O30 Cu1 N7 C8 -87.9(3) . . . . ?
N10 Cu1 N7 C2 175.9(4) . . . . ?
N1 Cu1 N7 C2 -14.9(4) 2_755 . . . ?
N16 Cu1 N7 C2 -160.0(4) . . . . ?
O30 Cu1 N7 C2 75.8(3) . . . . ?
C2 N7 C8 O8 5.5(7) . . . . ?
Cu1 N7 C8 O8 170.2(4) . . . . ?
C2 N7 C8 C9 -177.7(4) . . . . ?
Cu1 N7 C8 C9 -13.0(5) . . . . ?
O8 C8 C9 N10 -176.8(4) . . . . ?
N7 C8 C9 N10 6.1(5) . . . . ?
O8 C8 C9 C14 4.8(7) . . . . ?
N7 C8 C9 C14 -172.4(4) . . . . ?
C14 C9 N10 C11 -1.1(7) . . . . ?
C8 C9 N10 C11 -179.7(4) . . . . ?
C14 C9 N10 Cu1 -177.2(3) . . . . ?
C8 C9 N10 Cu1 4.2(5) . . . . ?
N1 Cu1 N10 C11 82.0(9) 2_755 . . . ?
N16 Cu1 N10 C11 4.4(3) . . . . ?
N7 Cu1 N10 C11 175.1(4) . . . . ?
O30 Cu1 N10 C11 -100.6(3) . . . . ?
N1 Cu1 N10 C9 -101.8(8) 2_755 . . . ?
N16 Cu1 N10 C9 -179.4(4) . . . . ?
N7 Cu1 N10 C9 -8.7(3) . . . . ?
O30 Cu1 N10 C9 75.6(3) . . . . ?
C9 N10 C11 C12 1.4(7) . . . . ?
Cu1 N10 C11 C12 177.5(3) . . . . ?
C9 N10 C11 C15 -179.8(4) . . . . ?
Cu1 N10 C11 C15 -3.7(5) . . . . ?
N10 C11 C12 C13 -0.5(7) . . . . ?
C15 C11 C12 C13 -179.1(4) . . . . ?
C11 C12 C13 C14 -0.7(7) . . . . ?
N10 C9 C14 C13 -0.1(7) . . . . ?
C8 C9 C14 C13 178.2(4) . . . . ?
C12 C13 C14 C9 1.0(7) . . . . ?
N10 C11 C15 O15 177.4(4) . . . . ?
C12 C11 C15 O15 -3.9(7) . . . . ?
N10 C11 C15 N16 -0.1(6) . . . . ?
C12 C11 C15 N16 178.7(4) . . . . ?
O15 C15 N16 C17 4.3(8) . . . . ?
C11 C15 N16 C17 -178.6(4) . . . . ?
O15 C15 N16 Cu1 -173.6(4) . . . . ?
C11 C15 N16 Cu1 3.5(5) . . . . ?
N10 Cu1 N16 C15 -4.3(3) . . . . ?
N1 Cu1 N16 C15 -173.8(3) 2_755 . . . ?
N7 Cu1 N16 C15 -28.3(6) . . . . ?
O30 Cu1 N16 C15 92.4(3) . . . . ?
N10 Cu1 N16 C17 178.1(4) . . . . ?
N1 Cu1 N16 C17 8.5(4) 2_755 . . . ?
N7 Cu1 N16 C17 154.0(4) . . . . ?
O30 Cu1 N16 C17 -85.2(4) . . . . ?
C15 N16 C17 N18 -126.4(5) . . . . ?
Cu1 N16 C17 N18 51.2(6) . . . . ?
C15 N16 C17 C22 54.5(6) . . . . ?
Cu1 N16 C17 C22 -127.9(4) . . . . ?
C22 C17 N18 C19 -4.8(9) . . . . ?
N16 C17 N18 C19 176.2(5) . . . . ?
C17 N18 C19 C20 0.9(11) . . . . ?
N18 C19 C20 C21 2.0(12) . . . . ?
C19 C20 C21 C22 -1.3(11) . . . . ?
N18 C17 C22 C21 5.4(7) . . . . ?
N16 C17 C22 C21 -175.6(4) . . . . ?
C20 C21 C22 C17 -2.1(8) . . . . ?
